data_2108872
loop_
_publ_author_name
'Bujak, Maciej'

_publ_section_title
;
 Understanding distortions of inorganic substructures in
 chloridobismuthates(III)
;
_journal_coeditor_code XK5082SUP1
_journal_issue 5
_journal_name_full 'Acta Crystallographica Section B'
_journal_page_first
;
;
_journal_paper_doi 10.1107/S2052520621004753
_journal_volume 77
_journal_year 2021
_chemical_formula_iupac '(C4 H14 N2)3 [Bi Cl6]2'
_chemical_formula_moiety '3(C4 H14 N2 2+), 2(Bi Cl6 3-)'
_chemical_formula_sum 'C12 H42 Bi2 Cl12 N6'
_chemical_formula_weight 1113.88
_chemical_name_systematic
;
Tris(<i>N</i>,<i>N</i>-dimethylethane-1,2-diammonium) 
bis[hexachloridobismuthate(III)]
;
_space_group_crystal_system monoclinic
_space_group_IT_number 15
_space_group_name_Hall '-C 2yc'
_space_group_name_H-M_alt 'C 1 2/c 1'
_atom_sites_solution_hydrogens difmap
_atom_sites_solution_primary direct
_atom_sites_solution_secondary difmap
_audit_creation_method SHELXL-2014/7
_cell_angle_alpha 90
_cell_angle_beta 102.9055(12)
_cell_angle_gamma 90
_cell_formula_units_Z 4
_cell_length_a 27.5447(3)
_cell_length_b 10.14187(11)
_cell_length_c 12.38379(14)
_cell_measurement_reflns_used 9666
_cell_measurement_temperature 100.0(1)
_cell_measurement_theta_max 29.50
_cell_measurement_theta_min 3.07
_cell_volume 3372.08(7)
_computing_cell_refinement 'CrysAlisPro 1.171.40.56a (Rigaku Oxford Diffraction, 2019)'
_computing_data_collection 'CrysAlisCCD 1.171.29.10 (Oxford Diffraction, 2006)'
_computing_data_reduction 'CrysAlisPro 1.171.40.56a (Rigaku Oxford Diffraction, 2019)'
_computing_molecular_graphics 'Mercury (Macrae at al., 2020)'
_computing_publication_material 'SHELXL-2014/7 (Sheldrick, 2014)'
_computing_structure_refinement 'SHELXL-2014/7 (Sheldrick, 2014)'
_computing_structure_solution 'SHELXS-97 (Sheldrick, 2008)'
_diffrn_ambient_temperature 100.0(1)
_diffrn_measured_fraction_theta_full 0.996
_diffrn_measured_fraction_theta_max 0.995
_diffrn_measurement_device_type Xcalibur
_diffrn_measurement_method \w-scan
_diffrn_radiation_type MoK\a
_diffrn_radiation_wavelength 0.71073
_diffrn_reflns_av_R_equivalents 0.0144
_diffrn_reflns_av_unetI/netI 0.0140
_diffrn_reflns_Laue_measured_fraction_full 0.996
_diffrn_reflns_Laue_measured_fraction_max 0.995
_diffrn_reflns_limit_h_max 33
_diffrn_reflns_limit_h_min -33
_diffrn_reflns_limit_k_max 12
_diffrn_reflns_limit_k_min -8
_diffrn_reflns_limit_l_max 15
_diffrn_reflns_limit_l_min -15
_diffrn_reflns_number 10977
_diffrn_reflns_point_group_measured_fraction_full 0.996
_diffrn_reflns_point_group_measured_fraction_max 0.995
_diffrn_reflns_theta_full 25.242
_diffrn_reflns_theta_max 25.997
_diffrn_reflns_theta_min 3.035
_exptl_absorpt_coefficient_mu 11.390
_exptl_absorpt_correction_T_max 1.00
_exptl_absorpt_correction_T_min 0.25
_exptl_absorpt_correction_type multi-scan
_exptl_absorpt_process_details
;
CrysAlisPro 1.171.40.56a (Rigaku Oxford Diffraction, 2019)
Empirical absorption correction using spherical harmonics,
implemented in SCALE3 ABSPACK scaling algorithm.
;
_exptl_crystal_colour colourless
_exptl_crystal_density_diffrn 2.194
_exptl_crystal_density_method 'not measured'
_exptl_crystal_description plate
_exptl_crystal_F_000 2104
_exptl_crystal_size_max 0.25
_exptl_crystal_size_mid 0.16
_exptl_crystal_size_min 0.09
_refine_diff_density_max 0.922
_refine_diff_density_min -0.882
_refine_diff_density_rms 0.093
_refine_ls_extinction_method none
_refine_ls_goodness_of_fit_ref 1.100
_refine_ls_hydrogen_treatment constr
_refine_ls_matrix_type full
_refine_ls_number_parameters 188
_refine_ls_number_reflns 3301
_refine_ls_number_restraints 18
_refine_ls_restrained_S_all 1.099
_refine_ls_R_factor_all 0.0165
_refine_ls_R_factor_gt 0.0156
_refine_ls_shift/su_max 0.004
_refine_ls_shift/su_mean 0.000
_refine_ls_structure_factor_coef Fsqd
_refine_ls_weighting_details 'w=1/[\s^2^(Fo^2^)+(0.0171P)^2^+9.7374P] where P=(Fo^2^+2Fc^2^)/3'
_refine_ls_weighting_scheme calc
_refine_ls_wR_factor_gt 0.0370
_refine_ls_wR_factor_ref 0.0373
_reflns_Friedel_coverage 0.000
_reflns_number_gt 3182
_reflns_number_total 3301
_reflns_threshold_expression 'I > 2\s(I)'
_cod_data_source_file xk5082sup1.cif
_cod_data_source_block NNBiCl_1_100K
_cod_original_sg_symbol_H-M 'C 2/c'
_cod_database_code 2108872
_shelx_shelxl_version_number 2014/7
_shelx_space_group_comment
;
The symmetry employed for this shelxl refinement is uniquely defined
by the following loop, which should always be used as a source of
symmetry information in preference to the above space-group names.
They are only intended as comments.
;

loop_
_space_group_symop_operation_xyz
'x, y, z'
'-x, y, -z+1/2'
'x+1/2, y+1/2, z'
'-x+1/2, y+1/2, -z+1/2'
'-x, -y, -z'
'x, -y, z-1/2'
'-x+1/2, -y+1/2, -z'
'x+1/2, -y+1/2, z-1/2'

loop_
_atom_site_label
_atom_site_type_symbol
_atom_site_fract_x
_atom_site_fract_y
_atom_site_fract_z
_atom_site_U_iso_or_equiv
_atom_site_adp_type
_atom_site_occupancy
_atom_site_site_symmetry_order
_atom_site_calc_flag
_atom_site_refinement_flags_posn
_atom_site_refinement_flags_adp
_atom_site_refinement_flags_occupancy
_atom_site_disorder_assembly
_atom_site_disorder_group
Bi1 Bi 0.12889(2) 0.19747(2) 0.59449(2) 0.01351(4) Uani 1 1 d . . . . .
Cl1 Cl 0.14238(3) 0.08234(7) 0.79430(6) 0.02641(17) Uani 1 1 d . . . . .
Cl2 Cl 0.12157(3) 0.32433(7) 0.39517(6) 0.02001(14) Uani 1 1 d . . . . .
Cl3 Cl 0.18234(3) 0.40586(7) 0.68923(5) 0.01988(14) Uani 1 1 d . . . . .
Cl4 Cl 0.07098(3) -0.00762(7) 0.50787(6) 0.02230(15) Uani 1 1 d . . . . .
Cl5 Cl 0.21344(3) 0.08319(7) 0.56496(6) 0.02164(15) Uani 1 1 d . . . . .
Cl6 Cl 0.04548(4) 0.31386(11) 0.63160(10) 0.0507(3) Uani 1 1 d . . . . .
N21 N 0.20711(10) 0.8168(3) 0.8057(2) 0.0224(6) Uani 1 1 d . . . . .
H211 H 0.2386 0.8298 0.8410 0.034 Uiso 1 1 calc R U . . .
H212 H 0.1930 0.7586 0.8431 0.034 Uiso 1 1 calc R U . . .
H213 H 0.1906 0.8927 0.8007 0.034 Uiso 1 1 calc R U . . .
C21 C 0.20562(12) 0.7652(3) 0.6924(2) 0.0219(6) Uani 1 1 d . . . . .
H214 H 0.2250 0.6846 0.6976 0.026 Uiso 1 1 calc R U . . .
H215 H 0.2203 0.8292 0.6511 0.026 Uiso 1 1 calc R U . . .
C22 C 0.15256(12) 0.7379(3) 0.6325(2) 0.0211(6) Uani 1 1 d . . . . .
H223 H 0.1413 0.6579 0.6622 0.025 Uiso 1 1 calc R U . A 1
H224 H 0.1316 0.8097 0.6469 0.025 Uiso 1 1 calc R U . A 1
N221 N 0.14607(13) 0.7228(4) 0.5100(3) 0.0239(9) Uani 0.813(7) 1 d . U P B 1
H221 H 0.1467 0.8114 0.4788 0.029 Uiso 0.813(7) 1 calc R U P B 1
N222 N 0.1501(5) 0.6447(16) 0.5366(11) 0.019(2) Uani 0.187(7) 1 d . U P B 2
H222 H 0.1502 0.5558 0.5677 0.023 Uiso 0.187(7) 1 calc R U P B 2
C23 C 0.09665(13) 0.6636(3) 0.4595(3) 0.0291(7) Uani 1 1 d . . . . .
H231 H 0.0923 0.6608 0.3804 0.044 Uiso 1 1 calc R U . B 1
H232 H 0.0707 0.7162 0.4782 0.044 Uiso 1 1 calc R U . B 1
H233 H 0.0951 0.5757 0.4873 0.044 Uiso 1 1 calc R U . B 1
C24 C 0.18666(13) 0.6445(3) 0.4768(3) 0.0283(7) Uani 1 1 d . . . . .
H241 H 0.2183 0.6846 0.5074 0.042 Uiso 1 1 calc R U . B 1
H242 H 0.1812 0.6428 0.3974 0.042 Uiso 1 1 calc R U . B 1
H243 H 0.1864 0.5560 0.5042 0.042 Uiso 1 1 calc R U . B 1
N11 N -0.0105(2) -0.0788(5) 0.2663(5) 0.0209(12) Uani 0.5 1 d . . P C -1
H111 H -0.0081 -0.0832 0.3391 0.031 Uiso 0.5 1 calc R U P C -1
H112 H 0.0043 -0.1486 0.2444 0.031 Uiso 0.5 1 calc R U P C -1
H113 H -0.0425 -0.0779 0.2316 0.031 Uiso 0.5 1 calc R U P C -1
C11 C 0.0139(2) 0.0429(5) 0.2395(5) 0.0150(12) Uani 0.5 1 d . . P C -1
H114 H 0.0118 0.0477 0.1604 0.018 Uiso 0.5 1 calc R U P C -1
H115 H 0.0488 0.0427 0.2772 0.018 Uiso 0.5 1 calc R U P C -1
C12 C -0.0123(2) 0.1610(6) 0.2767(5) 0.0157(11) Uani 0.5 1 d . . P C -1
H122 H -0.0465 0.1643 0.2347 0.019 Uiso 0.5 1 calc R U P C -1
H123 H -0.0127 0.1514 0.3544 0.019 Uiso 0.5 1 calc R U P C -1
N12 N 0.01358(16) 0.2863(4) 0.2603(5) 0.0165(12) Uani 0.5 1 d . . P C -1
H121 H 0.0491 0.2752 0.2933 0.020 Uiso 0.5 1 calc R U P C -1
C13 C 0.0079(2) 0.4019(6) 0.1910(5) 0.0229(13) Uani 0.5 1 d . . P C -1
H131 H -0.0035 0.3764 0.1149 0.034 Uiso 0.5 1 calc R U P C -1
H132 H 0.0394 0.4461 0.2003 0.034 Uiso 0.5 1 calc R U P C -1
H133 H -0.0159 0.4603 0.2117 0.034 Uiso 0.5 1 calc R U P C -1
C14 C -0.0143(2) 0.3129(6) 0.3582(5) 0.0205(13) Uani 0.5 1 d . . P C -1
H141 H 0.0099 0.3307 0.4254 0.031 Uiso 0.5 1 calc R U P C -1
H142 H -0.0334 0.2367 0.3682 0.031 Uiso 0.5 1 calc R U P C -1
H143 H -0.0360 0.3875 0.3397 0.031 Uiso 0.5 1 calc R U P C -1

loop_
_atom_site_aniso_label
_atom_site_aniso_U_11
_atom_site_aniso_U_22
_atom_site_aniso_U_33
_atom_site_aniso_U_23
_atom_site_aniso_U_13
_atom_site_aniso_U_12
Bi1 0.01258(6) 0.01472(6) 0.01197(6) 0.00031(4) 0.00004(4) 0.00171(4)
Cl1 0.0470(5) 0.0187(3) 0.0164(3) 0.0028(3) 0.0132(3) 0.0031(3)
Cl2 0.0195(4) 0.0206(3) 0.0173(3) 0.0037(3) -0.0015(3) -0.0019(3)
Cl3 0.0263(4) 0.0170(3) 0.0140(3) 0.0009(3) -0.0003(3) -0.0029(3)
Cl4 0.0234(4) 0.0242(4) 0.0166(3) 0.0007(3) -0.0015(3) -0.0058(3)
Cl5 0.0169(3) 0.0256(4) 0.0214(3) -0.0008(3) 0.0022(3) 0.0031(3)
Cl6 0.0305(5) 0.0552(6) 0.0601(7) -0.0199(5) -0.0031(5) 0.0248(4)
N21 0.0212(14) 0.0259(14) 0.0172(13) -0.0050(10) -0.0019(11) 0.0045(11)
C21 0.0238(16) 0.0254(16) 0.0155(14) -0.0069(12) 0.0022(12) -0.0024(13)
C22 0.0262(17) 0.0186(14) 0.0148(14) -0.0027(12) -0.0031(12) 0.0049(12)
N221 0.0330(18) 0.0205(19) 0.0147(15) 0.0017(13) -0.0019(13) -0.0024(14)
N222 0.023(4) 0.018(4) 0.014(4) 0.000(3) -0.001(3) -0.001(3)
C23 0.034(2) 0.0240(16) 0.0223(16) -0.0028(13) -0.0087(14) -0.0019(14)
C24 0.038(2) 0.0319(18) 0.0145(15) -0.0010(13) 0.0062(14) -0.0022(15)
N11 0.019(4) 0.019(2) 0.025(4) 0.001(2) 0.003(2) 0.002(2)
C11 0.017(3) 0.018(3) 0.010(3) 0.001(2) 0.003(2) 0.001(2)
C12 0.012(3) 0.019(3) 0.015(3) 0.002(2) 0.003(2) 0.003(2)
N12 0.013(3) 0.018(2) 0.017(3) -0.004(2) 0.002(3) 0.0012(16)
C13 0.020(3) 0.023(3) 0.025(3) 0.005(3) 0.003(3) -0.005(3)
C14 0.024(3) 0.020(3) 0.016(3) 0.000(2) 0.004(2) 0.000(2)

loop_
_atom_type_symbol
_atom_type_description
_atom_type_scat_dispersion_real
_atom_type_scat_dispersion_imag
_atom_type_scat_source
C C 0.0033 0.0016 'International Tables Vol C Tables 4.2.6.8 and 6.1.1.4'
H H 0.0000 0.0000 'International Tables Vol C Tables 4.2.6.8 and 6.1.1.4'
N N 0.0061 0.0033 'International Tables Vol C Tables 4.2.6.8 and 6.1.1.4'
Cl Cl 0.1484 0.1585 'International Tables Vol C Tables 4.2.6.8 and 6.1.1.4'
Bi Bi -4.1077 10.2566 'International Tables Vol C Tables 4.2.6.8 and 6.1.1.4'

loop_
_geom_angle_atom_site_label_1
_geom_angle_atom_site_label_2
_geom_angle_atom_site_label_3
_geom_angle
_geom_angle_site_symmetry_1
_geom_angle_site_symmetry_3
_geom_angle_publ_flag
Cl1 Bi1 Cl3 89.43(2) . . ?
Cl1 Bi1 Cl4 88.79(2) . . ?
Cl3 Bi1 Cl4 176.20(2) . . ?
Cl1 Bi1 Cl5 89.55(2) . . ?
Cl3 Bi1 Cl5 89.53(2) . . ?
Cl4 Bi1 Cl5 93.82(2) . . ?
Cl1 Bi1 Cl6 88.92(3) . . ?
Cl3 Bi1 Cl6 89.19(3) . . ?
Cl4 Bi1 Cl6 87.41(3) . . ?
Cl5 Bi1 Cl6 178.02(3) . . ?
Cl1 Bi1 Cl2 175.87(2) . . ?
Cl3 Bi1 Cl2 86.97(2) . . ?
Cl4 Bi1 Cl2 94.91(2) . . ?
Cl5 Bi1 Cl2 88.38(2) . . ?
Cl6 Bi1 Cl2 93.06(3) . . ?
C21 N21 H211 109.5 . . ?
C21 N21 H212 109.5 . . ?
H211 N21 H212 109.5 . . ?
C21 N21 H213 109.5 . . ?
H211 N21 H213 109.5 . . ?
H212 N21 H213 109.5 . . ?
N21 C21 C22 110.3(3) . . ?
N21 C21 H214 109.6 . . ?
C22 C21 H214 109.6 . . ?
N21 C21 H215 109.6 . . ?
C22 C21 H215 109.6 . . ?
H214 C21 H215 108.1 . . ?
N221 C22 C21 113.7(3) . . ?
N222 C22 C21 111.7(6) . . ?
N221 C22 H223 108.8 . . ?
C21 C22 H223 108.8 . . ?
N221 C22 H224 108.8 . . ?
C21 C22 H224 108.8 . . ?
H223 C22 H224 107.7 . . ?
C23 N221 C22 111.0(3) . . ?
C23 N221 C24 109.7(3) . . ?
C22 N221 C24 113.9(3) . . ?
C23 N221 H221 107.3 . . ?
C22 N221 H221 107.3 . . ?
C24 N221 H221 107.3 . . ?
C24 N222 C22 121.0(10) . . ?
C24 N222 C23 111.7(9) . . ?
C22 N222 C23 105.8(9) . . ?
C24 N222 H222 105.7 . . ?
C22 N222 H222 105.7 . . ?
C23 N222 H222 105.7 . . ?
N221 C23 H231 109.5 . . ?
N221 C23 H232 109.5 . . ?
H231 C23 H232 109.5 . . ?
N221 C23 H233 109.5 . . ?
H231 C23 H233 109.5 . . ?
H232 C23 H233 109.5 . . ?
N221 C24 H241 109.5 . . ?
N221 C24 H242 109.5 . . ?
H241 C24 H242 109.5 . . ?
N221 C24 H243 109.5 . . ?
H241 C24 H243 109.5 . . ?
H242 C24 H243 109.5 . . ?
C11 N11 H111 109.5 . . ?
C11 N11 H112 109.5 . . ?
H111 N11 H112 109.5 . . ?
C11 N11 H113 109.5 . . ?
H111 N11 H113 109.5 . . ?
H112 N11 H113 109.5 . . ?
N11 C11 C12 108.7(4) . . ?
N11 C11 H114 110.0 . . ?
C12 C11 H114 110.0 . . ?
N11 C11 H115 110.0 . . ?
C12 C11 H115 110.0 . . ?
H114 C11 H115 108.3 . . ?
N12 C12 C11 110.9(4) . . ?
N12 C12 C14 55.8(3) . . ?
C11 C12 C14 153.5(5) . . ?
N12 C12 H122 109.5 . . ?
C11 C12 H122 109.5 . . ?
C14 C12 H122 96.9 . . ?
N12 C12 H123 109.5 . . ?
C11 C12 H123 109.5 . . ?
C14 C12 H123 62.3 . . ?
H122 C12 H123 108.1 . . ?
C13 N12 C12 141.5(5) . . ?
C13 N12 C14 107.9(4) . . ?
C12 N12 C14 73.5(4) . . ?
C13 N12 H121 107.9 . . ?
C12 N12 H121 107.9 . . ?
C14 N12 H121 107.9 . . ?
N12 C13 H131 109.5 . . ?
N12 C13 H132 109.5 . . ?
H131 C13 H132 109.5 . . ?
N12 C13 H133 109.5 . . ?
H131 C13 H133 109.5 . . ?
H132 C13 H133 109.5 . . ?
N12 C14 C12 50.7(3) . . ?
N12 C14 H141 109.5 . . ?
C12 C14 H141 122.0 . . ?
N12 C14 H142 109.5 . . ?
C12 C14 H142 58.9 . . ?
H141 C14 H142 109.5 . . ?
N12 C14 H143 109.5 . . ?
C12 C14 H143 128.3 . . ?
H141 C14 H143 109.5 . . ?
H142 C14 H143 109.5 . . ?

loop_
_geom_bond_atom_site_label_1
_geom_bond_atom_site_label_2
_geom_bond_distance
_geom_bond_site_symmetry_2
_geom_bond_publ_flag
Bi1 Cl1 2.6858(7) . ?
Bi1 Cl3 2.6906(7) . ?
Bi1 Cl4 2.6939(7) . ?
Bi1 Cl5 2.6985(7) . ?
Bi1 Cl6 2.7120(9) . ?
Bi1 Cl2 2.7507(7) . ?
N21 C21 1.489(4) . ?
N21 H211 0.8900 . ?
N21 H212 0.8900 . ?
N21 H213 0.8900 . ?
C21 C22 1.510(4) . ?
C21 H214 0.9700 . ?
C21 H215 0.9700 . ?
C22 N221 1.495(4) . ?
C22 N222 1.508(13) . ?
C22 H223 0.9700 . ?
C22 H224 0.9700 . ?
N221 C23 1.491(5) . ?
N221 C24 1.502(5) . ?
N221 H221 0.9800 . ?
N222 C24 1.377(14) . ?
N222 C23 1.577(14) . ?
N222 H222 0.9800 . ?
C23 H231 0.9600 . ?
C23 H232 0.9600 . ?
C23 H233 0.9600 . ?
C24 H241 0.9600 . ?
C24 H242 0.9600 . ?
C24 H243 0.9600 . ?
N11 C11 1.478(7) . ?
N11 H111 0.8900 . ?
N11 H112 0.8900 . ?
N11 H113 0.8900 . ?
C11 C12 1.521(7) . ?
C11 H114 0.9700 . ?
C11 H115 0.9700 . ?
C12 N12 1.494(7) . ?
C12 C14 1.849(8) . ?
C12 H122 0.9700 . ?
C12 H123 0.9700 . ?
N12 C13 1.440(8) . ?
N12 C14 1.596(8) . ?
N12 H121 0.9800 . ?
C13 H131 0.9600 . ?
C13 H132 0.9600 . ?
C13 H133 0.9600 . ?
C14 H141 0.9600 . ?
C14 H142 0.9600 . ?
C14 H143 0.9600 . ?

loop_
_geom_hbond_atom_site_label_D
_geom_hbond_atom_site_label_H
_geom_hbond_atom_site_label_A
_geom_hbond_distance_DH
_geom_hbond_distance_HA
_geom_hbond_distance_DA
_geom_hbond_angle_DHA
_geom_hbond_site_symmetry_A
N11 H113 Cl1 0.89 2.70 3.541(5) 159 5_556
N11 H111 Cl4 0.89 2.77 3.392(7) 128 .
N11 H111 Cl6 0.89 2.61 2.959(5) 104 5_556
N11 H112 Cl6 0.89 2.60 3.463(5) 164 6
N12 H121 Cl2 0.98 2.17 3.093(4) 157 .
N21 H213 Cl1 0.89 2.33 3.216(3) 175 1_565
N21 H212 Cl2 0.89 2.36 3.161(3) 150 6_566
N21 H211 Cl3 0.89 2.42 3.163(3) 142 4_556
N221 H221 Cl1 0.98 2.51 3.307(4) 139 6_565
N221 H221 Cl4 0.98 2.86 3.425(4) 118 1_565
N222 H222 Cl3 0.98 2.18 3.079(17) 151 .
C11 H114 Cl4 0.97 2.79 3.584(5) 140 6
C11 H114 Cl4 0.97 2.78 3.451(6) 127 2
C11 H115 Cl4 0.97 2.83 3.383(6) 117 .
C12 H122 Cl2 0.97 2.83 3.671(6) 145 2
C13 H132 Cl6 0.96 2.60 3.203(6) 121 6_565
C14 H141 Cl6 0.96 2.53 3.419(6) 154 .
C21 H215 Cl5 0.97 2.78 3.619(3) 145 1_565
C22 H223 Cl3 0.97 2.78 3.500(3) 131 .
C22 H224 Cl4 0.97 2.81 3.542(3) 133 1_565
C23 H232 Cl4 0.96 2.82 3.488(3) 127 1_565
C24 H242 Cl3 0.96 2.63 3.573(3) 166 6_565
C24 H243 Cl3 0.96 2.77 3.596(3) 144 .

loop_
_geom_torsion_atom_site_label_1
_geom_torsion_atom_site_label_2
_geom_torsion_atom_site_label_3
_geom_torsion_atom_site_label_4
_geom_torsion
_geom_torsion_site_symmetry_1
_geom_torsion_site_symmetry_2
_geom_torsion_site_symmetry_3
_geom_torsion_site_symmetry_4
_geom_torsion_publ_flag
N21 C21 C22 N221 163.7(3) . . . . ?
N21 C21 C22 N222 -160.4(7) . . . . ?
C21 C22 N221 C23 165.8(3) . . . . ?
C21 C22 N221 C24 41.3(4) . . . . ?
C21 C22 N222 C24 -32.7(14) . . . . ?
C21 C22 N222 C23 -160.9(6) . . . . ?
N11 C11 C12 N12 175.2(5) . . . . ?
N11 C11 C12 C14 120.9(10) . . . . ?
C11 C12 N12 C13 107.8(8) . . . . ?
C14 C12 N12 C13 -98.2(8) . . . . ?
C11 C12 N12 C14 -154.0(5) . . . . ?
C13 N12 C14 C12 139.6(5) . . . . ?
C11 C12 C14 N12 66.6(10) . . . . ?

_cod_database_fobs_code 2108872
